data_2225911
loop_
_publ_author_name
'Amirkhanov, Oleksiy V.'
'Moroz, Olesia V.'
'Znovjyak, Kateryna O.'
'Trush, Elizaveta A.'
'Sliva, Tetyana Yu.'

_publ_section_title
;
 <i>N</i>-[Bis(dimethylamino)phosphinoyl]-2,2,2-trichloroacetamide
;
_journal_coeditor_code JH2144
_journal_issue 5
_journal_name_full 'Acta Crystallographica Section E'
_journal_page_first o1102
_journal_paper_doi 10.1107/S1600536810013589
_journal_volume 66
_journal_year 2010
_chemical_formula_iupac 'C6 H13 Cl3 N3 O2 P'
_chemical_formula_moiety 'C6 H13 Cl3 N3 O2 P'
_chemical_formula_sum 'C6 H13 Cl3 N3 O2 P'
_chemical_formula_weight 296.51
_chemical_name_systematic
;
<i>N</i>-[Bis(dimethylamino)phosphinoyl]-2,2,2-trichloroacetamide
;
_space_group_IT_number 61
_symmetry_cell_setting orthorhombic
_symmetry_space_group_name_Hall '-P 2ac 2ab'
_symmetry_space_group_name_H-M 'P b c a'
_atom_sites_solution_hydrogens geom
_atom_sites_solution_primary direct
_atom_sites_solution_secondary difmap
_audit_creation_method SHELXL-97
_cell_angle_alpha 90.00
_cell_angle_beta 90.00
_cell_angle_gamma 90.00
_cell_formula_units_Z 8
_cell_length_a 15.794(3)
_cell_length_b 15.820(3)
_cell_length_c 9.739(2)
_cell_measurement_reflns_used 35140
_cell_measurement_temperature 100(2)
_cell_measurement_theta_max 36.06
_cell_measurement_theta_min 3.56
_cell_volume 2433.4(8)
_computing_cell_refinement 'CrysAlis RED (Oxford Diffraction, 2006)'
_computing_data_collection 'CrysAlis CCD (Oxford Diffraction, 2006)'
_computing_data_reduction 'CrysAlis RED (Oxford Diffraction, 2006)'
_computing_molecular_graphics 'ORTEP-3 for Windows (Farrugia, 1997)'
_computing_publication_material 'WinGX (Farrugia, 1999)'
_computing_structure_refinement 'SHELXL97 (Sheldrick, 2008)'
_computing_structure_solution 'SHELXS97 (Sheldrick, 2008)'
_diffrn_ambient_temperature 100(2)
_diffrn_detector_area_resol_mean 8.3359
_diffrn_measured_fraction_theta_full 0.997
_diffrn_measured_fraction_theta_max 0.974
_diffrn_measurement_device_type 'Oxford Diffraction Xcalibur Sapphire2 (large Be window)'
_diffrn_measurement_method \w
_diffrn_radiation_monochromator graphite
_diffrn_radiation_source 'Enhance (Mo) X-ray Source'
_diffrn_radiation_type MoK\a
_diffrn_radiation_wavelength 0.71073
_diffrn_reflns_av_R_equivalents 0.0320
_diffrn_reflns_av_sigmaI/netI 0.0204
_diffrn_reflns_limit_h_max 26
_diffrn_reflns_limit_h_min -26
_diffrn_reflns_limit_k_max 25
_diffrn_reflns_limit_k_min -25
_diffrn_reflns_limit_l_max 15
_diffrn_reflns_limit_l_min -12
_diffrn_reflns_number 35140
_diffrn_reflns_theta_full 25.00
_diffrn_reflns_theta_max 36.06
_diffrn_reflns_theta_min 3.56
_exptl_absorpt_coefficient_mu 0.870
_exptl_absorpt_correction_T_max 0.8453
_exptl_absorpt_correction_T_min 0.6235
_exptl_absorpt_correction_type gaussian
_exptl_absorpt_process_details
;
Coppens et al. (1965)
;
_exptl_crystal_colour white
_exptl_crystal_density_diffrn 1.619
_exptl_crystal_density_method 'not measured'
_exptl_crystal_description block
_exptl_crystal_F_000 1216
_exptl_crystal_size_max 0.60
_exptl_crystal_size_mid 0.40
_exptl_crystal_size_min 0.20
_refine_diff_density_max 0.460
_refine_diff_density_min -0.397
_refine_ls_extinction_method none
_refine_ls_goodness_of_fit_ref 1.154
_refine_ls_hydrogen_treatment mixed
_refine_ls_matrix_type full
_refine_ls_number_parameters 144
_refine_ls_number_reflns 5631
_refine_ls_number_restraints 0
_refine_ls_restrained_S_all 1.154
_refine_ls_R_factor_all 0.0381
_refine_ls_R_factor_gt 0.0298
_refine_ls_shift/su_max 0.001
_refine_ls_shift/su_mean 0.000
_refine_ls_structure_factor_coef Fsqd
_refine_ls_weighting_details 'calc w=1/[\s^2^(Fo^2^)+(0.0336P)^2^+0.5268P] where P=(Fo^2^+2Fc^2^)/3'
_refine_ls_weighting_scheme calc
_refine_ls_wR_factor_gt 0.0696
_refine_ls_wR_factor_ref 0.0723
_reflns_number_gt 4869
_reflns_number_total 5631
_reflns_threshold_expression I>2\s(I)
_cod_data_source_file jh2144.cif
_cod_data_source_block I
_cod_database_code 2225911
_cod_database_fobs_code 2225911

loop_
_symmetry_equiv_pos_as_xyz
'x, y, z'
'-x+1/2, -y, z+1/2'
'-x, y+1/2, -z+1/2'
'x+1/2, -y+1/2, -z'
'-x, -y, -z'
'x-1/2, y, -z-1/2'
'x, -y-1/2, z-1/2'
'-x-1/2, y-1/2, z'

loop_
_atom_site_type_symbol
_atom_site_label
_atom_site_fract_x
_atom_site_fract_y
_atom_site_fract_z
_atom_site_U_iso_or_equiv
_atom_site_adp_type
_atom_site_calc_flag
_atom_site_refinement_flags
_atom_site_occupancy
_atom_site_disorder_assembly
_atom_site_disorder_group
P P1 0.285320(15) 0.522358(14) 0.42665(2) 0.00982(5) Uani d . 1 . .
C C1 0.14518(6) 0.60952(6) 0.48883(9) 0.01181(14) Uani d . 1 . .
C C2 0.06928(6) 0.62610(5) 0.58869(9) 0.01177(15) Uani d . 1 . .
Cl Cl1 0.033556(15) 0.534225(14) 0.67522(3) 0.01615(5) Uani d . 1 . .
Cl Cl2 0.104133(16) 0.701650(14) 0.71094(2) 0.01672(5) Uani d . 1 . .
Cl Cl3 -0.015884(16) 0.668869(15) 0.49346(3) 0.01985(6) Uani d . 1 . .
O O1 0.26191(5) 0.51406(5) 0.28033(7) 0.01480(12) Uani d . 1 . .
O O2 0.15469(5) 0.65692(5) 0.39188(8) 0.02050(15) Uani d . 1 . .
N N1 0.19672(5) 0.54418(5) 0.52192(8) 0.01086(13) Uani d . 1 . .
N N2 0.35444(5) 0.59761(5) 0.45503(8) 0.01341(14) Uani d . 1 . .
N N3 0.32000(5) 0.43758(5) 0.50197(9) 0.01413(14) Uani d . 1 . .
C C3 0.36307(7) 0.63290(7) 0.59326(10) 0.01877(18) Uani d . 1 . .
H H3A 0.3449 0.5908 0.6610 0.028 Uiso calc R 1 . .
H H3B 0.3277 0.6835 0.6014 0.028 Uiso calc R 1 . .
H H3C 0.4224 0.6479 0.6099 0.028 Uiso calc R 1 . .
C C4 0.37770(7) 0.65551(6) 0.34435(11) 0.01709(17) Uani d . 1 . .
H H4A 0.3434 0.7070 0.3510 0.026 Uiso calc R 1 . .
H H4B 0.3675 0.6282 0.2556 0.026 Uiso calc R 1 . .
H H4C 0.4378 0.6702 0.3523 0.026 Uiso calc R 1 . .
C C5 0.40306(6) 0.42489(7) 0.56243(11) 0.01898(18) Uani d . 1 . .
H H5A 0.4371 0.4762 0.5507 0.028 Uiso calc R 1 . .
H H5B 0.4313 0.3774 0.5169 0.028 Uiso calc R 1 . .
H H5C 0.3969 0.4126 0.6605 0.028 Uiso calc R 1 . .
C C6 0.26438(7) 0.36368(6) 0.51134(12) 0.01950(19) Uani d . 1 . .
H H6A 0.2906 0.3158 0.4636 0.029 Uiso calc R 1 . .
H H6B 0.2098 0.3767 0.4686 0.029 Uiso calc R 1 . .
H H6C 0.2556 0.3491 0.6081 0.029 Uiso calc R 1 . .
H H1N 0.1961(10) 0.5241(9) 0.6005(17) 0.023(4) Uiso d . 1 . .

loop_
_atom_site_aniso_label
_atom_site_aniso_U_11
_atom_site_aniso_U_22
_atom_site_aniso_U_33
_atom_site_aniso_U_12
_atom_site_aniso_U_13
_atom_site_aniso_U_23
P1 0.01062(9) 0.01090(9) 0.00794(9) 0.00005(7) 0.00106(7) -0.00067(7)
C1 0.0138(4) 0.0121(3) 0.0095(3) 0.0019(3) -0.0007(3) -0.0001(3)
C2 0.0123(3) 0.0113(3) 0.0117(4) 0.0021(3) -0.0013(3) -0.0018(3)
Cl1 0.01546(10) 0.01469(9) 0.01831(11) -0.00068(7) 0.00464(8) 0.00048(7)
Cl2 0.02070(10) 0.01642(10) 0.01304(10) -0.00216(7) -0.00055(8) -0.00503(7)
Cl3 0.01663(10) 0.01936(10) 0.02357(12) 0.00705(8) -0.00704(9) -0.00265(8)
O1 0.0174(3) 0.0188(3) 0.0082(3) -0.0010(2) 0.0010(2) -0.0026(2)
O2 0.0275(4) 0.0196(3) 0.0144(3) 0.0069(3) 0.0044(3) 0.0073(3)
N1 0.0119(3) 0.0131(3) 0.0076(3) 0.0026(2) 0.0013(2) 0.0018(2)
N2 0.0165(3) 0.0145(3) 0.0092(3) -0.0034(3) 0.0001(3) -0.0002(2)
N3 0.0116(3) 0.0120(3) 0.0188(4) 0.0006(2) -0.0001(3) 0.0027(3)
C3 0.0226(5) 0.0203(4) 0.0134(4) -0.0056(3) -0.0021(3) -0.0032(3)
C4 0.0195(4) 0.0157(4) 0.0160(4) -0.0041(3) 0.0007(3) 0.0031(3)
C5 0.0147(4) 0.0214(4) 0.0208(5) 0.0021(3) -0.0032(4) 0.0047(4)
C6 0.0177(4) 0.0124(4) 0.0284(5) -0.0003(3) 0.0031(4) 0.0013(3)

loop_
_atom_type_symbol
_atom_type_description
_atom_type_scat_dispersion_real
_atom_type_scat_dispersion_imag
_atom_type_scat_source
C C 0.0033 0.0016 'International Tables Vol C Tables 4.2.6.8 and 6.1.1.4'
H H 0.0000 0.0000 'International Tables Vol C Tables 4.2.6.8 and 6.1.1.4'
N N 0.0061 0.0033 'International Tables Vol C Tables 4.2.6.8 and 6.1.1.4'
O O 0.0106 0.0060 'International Tables Vol C Tables 4.2.6.8 and 6.1.1.4'
P P 0.1023 0.0942 'International Tables Vol C Tables 4.2.6.8 and 6.1.1.4'
Cl Cl 0.1484 0.1585 'International Tables Vol C Tables 4.2.6.8 and 6.1.1.4'

loop_
_geom_angle_atom_site_label_1
_geom_angle_atom_site_label_2
_geom_angle_atom_site_label_3
_geom_angle_site_symmetry_1
_geom_angle_site_symmetry_3
_geom_angle
_geom_angle_publ_flag
O1 P1 N3 . . 116.53(4) ?
O1 P1 N2 . . 113.19(4) ?
N3 P1 N2 . . 107.40(4) ?
O1 P1 N1 . . 109.61(4) ?
N3 P1 N1 . . 101.37(4) ?
N2 P1 N1 . . 107.83(4) ?
O2 C1 N1 . . 125.55(9) ?
O2 C1 C2 . . 118.29(8) ?
N1 C1 C2 . . 116.12(8) ?
C1 C2 Cl3 . . 108.70(6) ?
C1 C2 Cl1 . . 113.68(6) ?
Cl3 C2 Cl1 . . 108.72(5) ?
C1 C2 Cl2 . . 106.98(6) ?
Cl3 C2 Cl2 . . 109.28(5) ?
Cl1 C2 Cl2 . . 109.40(5) ?
C1 N1 P1 . . 121.03(7) ?
C1 N1 H1N . . 120.3(11) ?
P1 N1 H1N . . 115.7(11) ?
C4 N2 C3 . . 114.58(8) ?
C4 N2 P1 . . 119.89(7) ?
C3 N2 P1 . . 119.62(7) ?
C5 N3 C6 . . 113.97(8) ?
C5 N3 P1 . . 127.02(7) ?
C6 N3 P1 . . 119.00(7) ?
N2 C3 H3A . . 109.5 ?
N2 C3 H3B . . 109.5 ?
H3A C3 H3B . . 109.5 ?
N2 C3 H3C . . 109.5 ?
H3A C3 H3C . . 109.5 ?
H3B C3 H3C . . 109.5 ?
N2 C4 H4A . . 109.5 ?
N2 C4 H4B . . 109.5 ?
H4A C4 H4B . . 109.5 ?
N2 C4 H4C . . 109.5 ?
H4A C4 H4C . . 109.5 ?
H4B C4 H4C . . 109.5 ?
N3 C5 H5A . . 109.5 ?
N3 C5 H5B . . 109.5 ?
H5A C5 H5B . . 109.5 ?
N3 C5 H5C . . 109.5 ?
H5A C5 H5C . . 109.5 ?
H5B C5 H5C . . 109.5 ?
N3 C6 H6A . . 109.5 ?
N3 C6 H6B . . 109.5 ?
H6A C6 H6B . . 109.5 ?
N3 C6 H6C . . 109.5 ?
H6A C6 H6C . . 109.5 ?
H6B C6 H6C . . 109.5 ?

loop_
_geom_bond_atom_site_label_1
_geom_bond_atom_site_label_2
_geom_bond_site_symmetry_2
_geom_bond_distance
_geom_bond_publ_flag
P1 O1 . 1.4780(8) ?
P1 N3 . 1.6239(8) ?
P1 N2 . 1.6388(8) ?
P1 N1 . 1.7141(8) ?
C1 O2 . 1.2151(11) ?
C1 N1 . 1.3546(12) ?
C1 C2 . 1.5658(13) ?
C2 Cl3 . 1.7684(9) ?
C2 Cl1 . 1.7723(10) ?
C2 Cl2 . 1.7745(9) ?
N1 H1N . 0.828(16) ?
N2 C4 . 1.4614(13) ?
N2 C3 . 1.4637(13) ?
N3 C5 . 1.4518(13) ?
N3 C6 . 1.4652(13) ?
C3 H3A . 0.9800 ?
C3 H3B . 0.9800 ?
C3 H3C . 0.9800 ?
C4 H4A . 0.9800 ?
C4 H4B . 0.9800 ?
C4 H4C . 0.9800 ?
C5 H5A . 0.9800 ?
C5 H5B . 0.9800 ?
C5 H5C . 0.9800 ?
C6 H6A . 0.9800 ?
C6 H6B . 0.9800 ?
C6 H6C . 0.9800 ?

loop_
_geom_hbond_atom_site_label_D
_geom_hbond_atom_site_label_H
_geom_hbond_atom_site_label_A
_geom_hbond_site_symmetry_A
_geom_hbond_distance_DH
_geom_hbond_distance_HA
_geom_hbond_distance_DA
_geom_hbond_angle_DHA
N1 H1N O1 2_565 0.828(16) 1.968(16) 2.7586(11) 159.3(16)

loop_
_geom_torsion_atom_site_label_1
_geom_torsion_atom_site_label_2
_geom_torsion_atom_site_label_3
_geom_torsion_atom_site_label_4
_geom_torsion_site_symmetry_1
_geom_torsion_site_symmetry_2
_geom_torsion_site_symmetry_3
_geom_torsion_site_symmetry_4
_geom_torsion
_geom_torsion_publ_flag
O2 C1 C2 Cl3 . . . . 32.74(11) ?
N1 C1 C2 Cl3 . . . . -149.48(7) ?
O2 C1 C2 Cl1 . . . . 153.97(8) ?
N1 C1 C2 Cl1 . . . . -28.25(10) ?
O2 C1 C2 Cl2 . . . . -85.16(10) ?
N1 C1 C2 Cl2 . . . . 92.62(8) ?
O2 C1 N1 P1 . . . . 1.02(14) ?
C2 C1 N1 P1 . . . . -176.58(6) ?
O1 P1 N1 C1 . . . . -53.07(8) ?
N3 P1 N1 C1 . . . . -176.80(7) ?
N2 P1 N1 C1 . . . . 70.54(8) ?
O1 P1 N2 C4 . . . . 8.18(9) ?
N3 P1 N2 C4 . . . . 138.23(8) ?
N1 P1 N2 C4 . . . . -113.24(8) ?
O1 P1 N2 C3 . . . . 159.66(7) ?
N3 P1 N2 C3 . . . . -70.29(8) ?
N1 P1 N2 C3 . . . . 38.24(9) ?
O1 P1 N3 C5 . . . . 118.05(9) ?
N2 P1 N3 C5 . . . . -10.10(10) ?
N1 P1 N3 C5 . . . . -123.08(9) ?
O1 P1 N3 C6 . . . . -61.17(9) ?
N2 P1 N3 C6 . . . . 170.68(7) ?
N1 P1 N3 C6 . . . . 57.70(8) ?

loop_
_cod_related_entry_id
_cod_related_entry_database
_cod_related_entry_code
1 ChemSpider 2731435
